data_1572731
loop_
_publ_author_name
'Ma, Yu-Juan'
'Xu, Fei'
'Ren, Xin-Ye'
'Chen, Fan-Yao'
'Pan, Jie'
'Li, Jin-Hua'
'Han, Song-De'
'Wang, Guo-Ming'

_publ_section_title
;
 A photoinduced electron-transfer strategy for switchable fluorescence and
 phosphorescence in lanthanide-based coordination polymers.
;
_journal_issue 42
_journal_name_full 'Chemical science'
_journal_page_first 17642
_journal_page_last 17651
_journal_paper_doi 10.1039/d4sc04632c
_journal_volume 15
_journal_year 2024
_chemical_formula_moiety 'C34 H57 La2 Li N8 O38 P10'
_chemical_formula_sum 'C34 H57 La2 Li N8 O38 P10'
_chemical_formula_weight 1780.28
_space_group_crystal_system triclinic
_space_group_IT_number 2
_space_group_name_Hall '-P 1'
_space_group_name_H-M_alt 'P -1'
_atom_sites_solution_hydrogens geom
_atom_sites_solution_primary dual
_audit_creation_date 2024-05-14
_audit_creation_method
;
Olex2 1.2
(compiled 2018.05.29 svn.r3508 for OlexSys, GUI svn.r5506)
;
_audit_update_record
;
2024-05-14 deposited with the CCDC.	2024-10-02 downloaded from the CCDC.
;
_cell_angle_alpha 68.463(2)
_cell_angle_beta 69.625(2)
_cell_angle_gamma 79.152(2)
_cell_formula_units_Z 2
_cell_length_a 12.1985(2)
_cell_length_b 16.4328(3)
_cell_length_c 16.9643(4)
_cell_measurement_reflns_used 22808
_cell_measurement_temperature 293(2)
_cell_measurement_theta_max 30.6900
_cell_measurement_theta_min 1.9620
_cell_volume 2958.13(11)
_computing_molecular_graphics 'Olex2 (Dolomanov et al., 2009)'
_computing_publication_material 'Olex2 (Dolomanov et al., 2009)'
_computing_structure_refinement 'ShelXL (Sheldrick, 2015)'
_computing_structure_solution 'ShelXT (Sheldrick, 2015)'
_diffrn_ambient_temperature 293(2)
_diffrn_measured_fraction_theta_full 1.000
_diffrn_measured_fraction_theta_max 1.000
_diffrn_measurement_device_type 'multiwire proportional'
_diffrn_measurement_method 'phi and omega scans'
_diffrn_radiation_monochromator graphite
_diffrn_radiation_type MoK\a
_diffrn_radiation_wavelength 0.71073
_diffrn_reflns_av_R_equivalents 0.0453
_diffrn_reflns_av_unetI/netI 0.0359
_diffrn_reflns_Laue_measured_fraction_full 1.000
_diffrn_reflns_Laue_measured_fraction_max 1.000
_diffrn_reflns_limit_h_max 14
_diffrn_reflns_limit_h_min -14
_diffrn_reflns_limit_k_max 19
_diffrn_reflns_limit_k_min -19
_diffrn_reflns_limit_l_max 19
_diffrn_reflns_limit_l_min -20
_diffrn_reflns_number 44686
_diffrn_reflns_point_group_measured_fraction_full 1.000
_diffrn_reflns_point_group_measured_fraction_max 1.000
_diffrn_reflns_theta_full 25.010
_diffrn_reflns_theta_max 25.010
_diffrn_reflns_theta_min 1.883
_diffrn_source 'Rotating-anode X-ray tube'
_exptl_absorpt_coefficient_mu 1.806
_exptl_absorpt_correction_T_max 0.965
_exptl_absorpt_correction_T_min 0.897
_exptl_absorpt_correction_type multi-scan
_exptl_absorpt_process_details
;
CrysAlisPro 1.171.41.110a (Rigaku Oxford Diffraction, 2021)
Empirical absorption correction using spherical harmonics,
implemented in SCALE3 ABSPACK scaling algorithm.
;
_exptl_crystal_colour colorless
_exptl_crystal_density_diffrn 1.992
_exptl_crystal_description stick
_exptl_crystal_F_000 1764
_exptl_crystal_size_max 0.20
_exptl_crystal_size_mid 0.05
_exptl_crystal_size_min 0.02
_refine_diff_density_max 0.680
_refine_diff_density_min -0.784
_refine_diff_density_rms 0.108
_refine_ls_extinction_method none
_refine_ls_goodness_of_fit_ref 1.118
_refine_ls_hydrogen_treatment constr
_refine_ls_matrix_type full
_refine_ls_number_parameters 843
_refine_ls_number_reflns 10438
_refine_ls_number_restraints 0
_refine_ls_restrained_S_all 1.118
_refine_ls_R_factor_all 0.0387
_refine_ls_R_factor_gt 0.0334
_refine_ls_shift/su_max 0.002
_refine_ls_shift/su_mean 0.000
_refine_ls_structure_factor_coef Fsqd
_refine_ls_weighting_details 'w=1/[\s^2^(Fo^2^)+(0.0334P)^2^+7.1813P] where P=(Fo^2^+2Fc^2^)/3'
_refine_ls_weighting_scheme calc
_refine_ls_wR_factor_gt 0.0838
_refine_ls_wR_factor_ref 0.0859
_reflns_Friedel_coverage 0.000
_reflns_number_gt 9218
_reflns_number_total 10438
_reflns_threshold_expression 'I > 2\s(I)'
_cod_data_source_file d4sc04632c2.cif
_cod_data_source_block Laa
_cod_depositor_comments 'Adding full bibliography for 1572730--1572731.cif.'
_cod_original_cell_volume 2958.14(12)
_cod_database_code 1572731
_shelx_shelxl_version_number 2018/3
_shelx_space_group_comment
;
The symmetry employed for this shelxl refinement is uniquely defined
by the following loop, which should always be used as a source of
symmetry information in preference to the above space-group names.
They are only intended as comments.
;
_olex2_refinement_description
;
1. Fixed Uiso
 At 1.2 times of:
  All C(H) groups, All N(H) groups
 At 1.5 times of:
  All C(H,H,H) groups, All O(H) groups
2.a Aromatic/amide H refined with riding coordinates:
 C12(H12A), C14(H14), C17(H17), C18(H18A), C20(H20A), N4(H4A), C22(H22),
 C24(H24), C26(H26), C28(H28), C29(H29A), C30(H30), C31(H31), C32(H32A),
 C33(H33), C34(H34), C19A(H19A), C16C(H16C), N2(H2D), C4(H4B), N6(H6), N8(H8)
2.b Tetrahedral OH refined with riding coordinates:
 O2(H2), O4(H4), O5(H5), O9(H9), O11(H11), O12(H12), O16(H16), O18(H18),
 O20(H20), O23(H23), O25(H25), O27(H27), O29(H29), O32(H32)
2.c Idealised Me refined as rotating group:
 C2(H2A,H2B,H2C), C1AA(H1AA,H1AB,H1AC), C2AA(H2AA,H2AB,H2AC), C0AA(H0AA,H0AB,
 H0AC), C10B(H10A,H10B,H10C)
;
_olex2_submission_special_instructions 'No special instructions were received'

loop_
_space_group_symop_operation_xyz
'x, y, z'
'-x, -y, -z'

loop_
_atom_site_label
_atom_site_type_symbol
_atom_site_fract_x
_atom_site_fract_y
_atom_site_fract_z
_atom_site_U_iso_or_equiv
_atom_site_adp_type
_atom_site_occupancy
_atom_site_site_symmetry_order
_atom_site_calc_flag
_atom_site_refinement_flags_posn
_atom_site_refinement_flags_adp
_atom_site_refinement_flags_occupancy
_atom_site_disorder_assembly
_atom_site_disorder_group
C1 C 0.1037(3) 0.3365(3) 0.9034(3) 0.0177(8) Uani 1 1 d . . . . .
C2 C 0.1949(4) 0.3237(3) 0.8204(3) 0.0275(10) Uani 1 1 d . . . . .
H2A H 0.245334 0.272373 0.837028 0.041 Uiso 1 1 calc GR . . . .
H2B H 0.240561 0.374049 0.788760 0.041 Uiso 1 1 calc GR . . . .
H2C H 0.156364 0.316701 0.782880 0.041 Uiso 1 1 calc GR . . . .
C3 C 0.2668(4) 0.6526(3) 0.6105(3) 0.0210(9) Uani 1 1 d . . . . .
C1AA C 0.3220(4) 0.6865(4) 0.5103(3) 0.0327(11) Uani 1 1 d . . . . .
H1AA H 0.378497 0.642712 0.491621 0.049 Uiso 1 1 calc GR . . . .
H1AB H 0.360188 0.738886 0.494038 0.049 Uiso 1 1 calc GR . . . .
H1AC H 0.262240 0.699295 0.481829 0.049 Uiso 1 1 calc GR . . . .
C5 C 0.3766(4) 0.7486(3) 0.8787(3) 0.0231(9) Uani 1 1 d . . . . .
C2AA C 0.4487(4) 0.8049(3) 0.8936(4) 0.0362(12) Uani 1 1 d . . . . .
H2AA H 0.522925 0.774171 0.897081 0.054 Uiso 1 1 calc GR . . . .
H2AB H 0.407269 0.816920 0.948170 0.054 Uiso 1 1 calc GR . . . .
H2AC H 0.461308 0.859147 0.844972 0.054 Uiso 1 1 calc GR . . . .
C7 C 0.7295(4) 0.9642(3) 0.5822(3) 0.0199(9) Uani 1 1 d . . . . .
C0AA C 0.7639(4) 0.8952(3) 0.6604(3) 0.0334(11) Uani 1 1 d . . . . .
H0AA H 0.838312 0.866093 0.638736 0.050 Uiso 1 1 calc GR . . . .
H0AB H 0.705529 0.852996 0.692213 0.050 Uiso 1 1 calc GR . . . .
H0AC H 0.769365 0.923007 0.699633 0.050 Uiso 1 1 calc GR . . . .
C9 C 0.6710(4) 0.3315(3) 0.7474(3) 0.0254(10) Uani 1 1 d . . . . .
C11 C 0.0522(4) 0.4728(3) 0.4830(3) 0.0266(10) Uani 1 1 d . . . . .
C12 C 0.0774(4) 0.4587(3) 0.4018(3) 0.0283(10) Uani 1 1 d . . . . .
H12A H 0.027527 0.484038 0.367066 0.034 Uiso 1 1 calc R . . . .
C13 C 0.1759(4) 0.4073(3) 0.3729(3) 0.0258(10) Uani 1 1 d . . . . .
C14 C 0.2540(4) 0.3693(3) 0.4201(3) 0.0262(10) Uani 1 1 d . . . . .
H14 H 0.320131 0.335157 0.399618 0.031 Uiso 1 1 calc R . . . .
C15 C 0.2296(4) 0.3844(3) 0.4997(3) 0.0254(9) Uani 1 1 d . . . . .
C17 C 0.1298(4) 0.3697(3) 0.2612(3) 0.0304(11) Uani 1 1 d . . . . .
H17 H 0.055383 0.351065 0.295869 0.037 Uiso 1 1 calc R . . . .
C18 C 0.2883(5) 0.4061(4) 0.1478(4) 0.0475(14) Uani 1 1 d . . . . .
H18A H 0.341527 0.415085 0.091153 0.057 Uiso 1 1 calc R . . . .
C20 C 0.3560(4) 0.2619(3) 0.5709(3) 0.0291(10) Uani 1 1 d . . . . .
H20A H 0.349690 0.219853 0.548217 0.035 Uiso 1 1 calc R . . . .
N4 N 0.4152(4) 0.2519(3) 0.6281(3) 0.0487(12) Uani 1 1 d . . . . .
H4A H 0.454512 0.205150 0.650691 0.058 Uiso 1 1 calc R . . . .
C22 C 0.3372(4) 0.3859(3) 0.5976(3) 0.0297(10) Uani 1 1 d . . . . .
H22 H 0.316151 0.443718 0.596323 0.036 Uiso 1 1 calc R . . . .
C23 C 0.5618(4) 0.9849(3) -0.0001(3) 0.0257(10) Uani 1 1 d . . . . .
C24 C 0.6483(4) 0.9720(3) -0.0755(3) 0.0286(10) Uani 1 1 d . . . . .
H24 H 0.628371 0.980053 -0.126145 0.034 Uiso 1 1 calc R . . . .
C25 C 0.7615(4) 0.9477(3) -0.0748(3) 0.0266(10) Uani 1 1 d . . . . .
C26 C 0.7963(4) 0.9346(3) -0.0016(3) 0.0296(10) Uani 1 1 d . . . . .
H26 H 0.874299 0.919971 -0.003099 0.036 Uiso 1 1 calc R . . . .
C27 C 0.7111(4) 0.9440(3) 0.0740(3) 0.0262(10) Uani 1 1 d . . . . .
C28 C 0.5947(4) 0.9672(3) 0.0759(3) 0.0296(10) Uani 1 1 d . . . . .
H28 H 0.538249 0.970857 0.128290 0.036 Uiso 1 1 calc R . . . .
C29 C 0.9045(6) 0.8574(3) -0.1549(3) 0.0487(15) Uani 1 1 d . . . . .
H29A H 0.882233 0.803686 -0.111880 0.058 Uiso 1 1 calc R . . . .
C30 C 0.9976(5) 0.9549(4) -0.2742(4) 0.0464(14) Uani 1 1 d . . . . .
H30 H 1.051779 0.980550 -0.328827 0.056 Uiso 1 1 calc R . . . .
C31 C 0.9104(5) 0.9968(3) -0.2270(3) 0.0426(13) Uani 1 1 d . . . . .
H31 H 0.892699 1.057074 -0.242536 0.051 Uiso 1 1 calc R . . . .
C32 C 0.8438(5) 0.8789(3) 0.1710(4) 0.0384(12) Uani 1 1 d . . . . .
H32A H 0.898639 0.847138 0.137537 0.046 Uiso 1 1 calc R . . . .
C33 C 0.8444(5) 0.8855(3) 0.2471(4) 0.0399(12) Uani 1 1 d . . . . .
H33 H 0.899385 0.858291 0.277065 0.048 Uiso 1 1 calc R . . . .
C34 C 0.6910(4) 0.9650(3) 0.2147(3) 0.0297(10) Uani 1 1 d . . . . .
H34 H 0.623127 1.002263 0.217460 0.036 Uiso 1 1 calc R . . . .
C19A C 0.3020(4) 0.4238(4) 0.2151(4) 0.0478(15) Uani 1 1 d . . . . .
H19A H 0.365643 0.448255 0.213945 0.057 Uiso 1 1 calc R . . . .
C10B C 0.7046(5) 0.3954(3) 0.6520(3) 0.0393(12) Uani 1 1 d . . . . .
H10A H 0.690117 0.454525 0.653041 0.059 Uiso 1 1 calc GR . . . .
H10B H 0.658542 0.386933 0.620190 0.059 Uiso 1 1 calc GR . . . .
H10C H 0.786245 0.384769 0.622884 0.059 Uiso 1 1 calc GR . . . .
C16C C 0.1312(4) 0.4345(3) 0.5313(3) 0.0287(10) Uani 1 1 d . . . . .
H16C H 0.117624 0.442665 0.585442 0.034 Uiso 1 1 calc R . . . .
La1 La 0.12762(2) 0.59492(2) 0.88464(2) 0.01554(7) Uani 1 1 d . . . . .
La2 La 0.40614(2) 0.86303(2) 0.62015(2) 0.01728(7) Uani 1 1 d . . . . .
Li1 Li 0.3758(6) 0.4973(5) 0.8705(5) 0.0275(16) Uani 1 1 d . . . . .
N1 N 0.2019(3) 0.3980(2) 0.2867(2) 0.0240(8) Uani 1 1 d . . . . .
N2 N 0.1814(3) 0.3723(3) 0.1784(3) 0.0318(9) Uani 1 1 d . . . . .
H2D H 0.152350 0.355419 0.147941 0.038 Uiso 1 1 calc R . . . .
N3 N 0.3068(3) 0.3462(2) 0.5528(2) 0.0241(8) Uani 1 1 d . . . . .
C4 C 0.4013(3) 0.3294(3) 0.6435(3) 0.0168(8) Uani 1 1 d . . . . .
H4B H 0.432823 0.340359 0.680961 0.020 Uiso 1 1 calc R . . . .
N5 N 0.8522(3) 0.9347(2) -0.1519(2) 0.0259(8) Uani 1 1 d . . . . .
N6 N 0.9924(4) 0.8686(3) -0.2277(3) 0.0407(11) Uani 1 1 d . . . . .
H6 H 1.039477 0.827442 -0.243687 0.049 Uiso 1 1 calc R . . . .
N7 N 0.7452(3) 0.9288(2) 0.1517(2) 0.0276(8) Uani 1 1 d . . . . .
N8 N 0.7497(4) 0.9393(3) 0.2726(3) 0.0336(9) Uani 1 1 d . . . . .
H8 H 0.731116 0.954184 0.319496 0.040 Uiso 1 1 calc R . . . .
O1 O 0.0818(3) 0.50903(19) 0.80216(19) 0.0236(6) Uani 1 1 d . . . . .
O2 O -0.0769(3) 0.4139(2) 0.8337(2) 0.0260(7) Uani 1 1 d . . . . .
H2 H -0.114027 0.372273 0.870847 0.039 Uiso 1 1 calc R . . . .
O3 O -0.0555(3) 0.45991(19) 0.95501(19) 0.0244(6) Uani 1 1 d . . . . .
O4 O 0.0379(3) 0.25917(19) 0.9493(2) 0.0254(7) Uani 1 1 d . . . . .
H4 H -0.011897 0.264404 0.994704 0.038 Uiso 1 1 calc R . . . .
O5 O 0.2707(3) 0.27597(19) 0.9909(2) 0.0259(7) Uani 1 1 d . . . . .
H5 H 0.317318 0.274957 0.942815 0.039 Uiso 1 1 calc R . . . .
O6 O 0.0842(2) 0.34271(18) 1.06588(18) 0.0181(6) Uani 1 1 d . . . . .
O7 O 0.2276(2) 0.44035(18) 0.92764(18) 0.0189(6) Uani 1 1 d . . . . .
O8 O 0.3224(2) 0.5902(2) 0.76586(19) 0.0240(6) Uani 1 1 d . . . . .
O9 O 0.4667(3) 0.5552(2) 0.6329(2) 0.0299(7) Uani 1 1 d . . . . .
H9 H 0.432555 0.510634 0.648964 0.045 Uiso 1 1 calc R . . . .
O10 O 0.4425(2) 0.70824(19) 0.6363(2) 0.0255(7) Uani 1 1 d . . . . .
O11 O 0.2099(3) 0.5743(2) 0.6314(2) 0.0322(7) Uani 1 1 d . . . . .
H11 H 0.179259 0.554355 0.685309 0.048 Uiso 1 1 calc R . . . .
O12 O 0.0628(2) 0.7512(2) 0.59720(19) 0.0262(7) Uani 1 1 d . . . . .
H12 H 0.093520 0.765113 0.543152 0.039 Uiso 1 1 calc R . . . .
O13 O 0.0972(2) 0.70415(18) 0.74244(18) 0.0206(6) Uani 1 1 d . . . . .
O14 O 0.2187(2) 0.82206(18) 0.61248(19) 0.0228(6) Uani 1 1 d . . . . .
O15 O 0.3146(3) 0.58467(19) 0.9315(2) 0.0240(6) Uani 1 1 d . . . . .
O16 O 0.4645(3) 0.6062(2) 0.9903(2) 0.0307(7) Uani 1 1 d . . . . .
H16 H 0.488680 0.642172 1.002220 0.046 Uiso 1 1 calc R . . . .
O17 O 0.2562(3) 0.6623(2) 1.04910(19) 0.0253(7) Uani 1 1 d . . . . .
O18 O 0.4448(3) 0.7331(2) 0.7956(2) 0.0340(8) Uani 1 1 d . . . . .
H18 H 0.408970 0.702855 0.784943 0.051 Uiso 1 1 calc R . . . .
O19 O 0.1481(2) 0.73894(19) 0.89184(19) 0.0225(6) Uani 1 1 d . . . . .
O20 O 0.1922(3) 0.8718(2) 0.9148(2) 0.0299(7) Uani 1 1 d . . . . .
H20 H 0.175681 0.844225 0.968159 0.045 Uiso 1 1 calc R . . . .
O21 O 0.2648(3) 0.8607(2) 0.76397(19) 0.0268(7) Uani 1 1 d . . . . .
O22 O 0.6208(2) 0.85611(19) 0.5485(2) 0.0244(7) Uani 1 1 d . . . . .
O23 O 0.8329(3) 0.8532(2) 0.4828(2) 0.0335(8) Uani 1 1 d . . . . .
H23 H 0.890507 0.882302 0.458121 0.050 Uiso 1 1 calc R . . . .
O24 O 0.7116(3) 0.98973(19) 0.4210(2) 0.0279(7) Uani 1 1 d . . . . .
O25 O 0.8209(3) 1.0258(2) 0.5352(2) 0.0267(7) Uani 1 1 d . . . . .
H25 H 0.804163 1.063807 0.492853 0.040 Uiso 1 1 calc R . . . .
O26 O 0.5757(3) 1.1000(2) 0.5389(2) 0.0272(7) Uani 1 1 d . . . . .
O27 O 0.5954(3) 1.0541(2) 0.6946(2) 0.0295(7) Uani 1 1 d . . . . .
H27 H 0.652514 1.083035 0.675975 0.044 Uiso 1 1 calc R . . . .
O28 O 0.4944(3) 0.9598(2) 0.6605(2) 0.0263(7) Uani 1 1 d . . . . .
O29 O 0.6592(3) 0.1634(2) 0.8498(2) 0.0444(9) Uani 1 1 d . . . . .
H29 H 0.703037 0.172931 0.872231 0.067 Uiso 1 1 calc R . . . .
O30 O 0.6165(3) 0.2007(2) 0.7042(2) 0.0393(8) Uani 1 1 d . . . . .
O31 O 0.8242(3) 0.1970(2) 0.7071(2) 0.0376(8) Uani 1 1 d . . . . .
O32 O 0.7513(3) 0.3408(3) 0.7872(3) 0.0441(9) Uani 1 1 d . . . . .
H32 H 0.736549 0.307281 0.838666 0.066 Uiso 1 1 calc R . . . .
O33 O 0.4700(3) 0.2724(2) 0.8798(2) 0.0308(7) Uani 1 1 d . . . . .
O34 O 0.5190(3) 0.4253(2) 0.8517(2) 0.0290(7) Uani 1 1 d . . . . .
O35 O 0.4529(3) 0.3979(2) 0.7406(2) 0.0303(7) Uani 1 1 d . . . . .
P1 P 0.00838(9) 0.43562(7) 0.87199(7) 0.0168(2) Uani 1 1 d . . . . .
P2 P 0.17570(9) 0.35258(7) 0.97529(7) 0.0158(2) Uani 1 1 d . . . . .
P3 P 0.15935(9) 0.73833(7) 0.64368(7) 0.0168(2) Uani 1 1 d . . . . .
P4 P 0.37947(9) 0.62669(7) 0.66630(7) 0.0178(2) Uani 1 1 d . . . . .
P5 P 0.23634(9) 0.80634(7) 0.86084(7) 0.0181(2) Uani 1 1 d . . . . .
P6 P 0.34625(9) 0.64353(7) 0.96976(7) 0.0192(2) Uani 1 1 d . . . . .
P7 P 0.71946(9) 0.91501(7) 0.50398(7) 0.0183(2) Uani 1 1 d . . . . .
P8 P 0.58824(9) 1.02438(7) 0.61893(7) 0.0188(2) Uani 1 1 d . . . . .
P9 P 0.51815(9) 0.35791(7) 0.80950(7) 0.0216(2) Uani 1 1 d . . . . .
P10 P 0.69570(11) 0.21784(8) 0.74566(8) 0.0272(3) Uani 1 1 d . . . . .
O36 O 0.0701(3) 0.8594(2) 0.4347(2) 0.0323(7) Uani 1 1 d . . . . .
O37 O 0.1410(4) 0.8416(3) 0.0846(3) 0.0584(11) Uani 1 1 d . . . . .
O38 O 0.0071(4) 0.7152(4) 0.2724(5) 0.100(2) Uani 1 1 d . . . . .

loop_
_atom_site_aniso_label
_atom_site_aniso_U_11
_atom_site_aniso_U_22
_atom_site_aniso_U_33
_atom_site_aniso_U_23
_atom_site_aniso_U_13
_atom_site_aniso_U_12
C1 0.019(2) 0.018(2) 0.016(2) -0.0054(16) -0.0031(16) -0.0061(16)
C2 0.023(2) 0.040(3) 0.020(2) -0.017(2) -0.0003(18) -0.004(2)
C3 0.022(2) 0.025(2) 0.017(2) -0.0083(17) -0.0021(17) -0.0078(17)
C1AA 0.030(2) 0.054(3) 0.011(2) -0.012(2) 0.0006(19) -0.004(2)
C5 0.020(2) 0.025(2) 0.022(2) -0.0081(18) -0.0025(18) -0.0069(17)
C2AA 0.035(3) 0.032(3) 0.048(3) -0.010(2) -0.019(2) -0.012(2)
C7 0.018(2) 0.023(2) 0.021(2) -0.0082(18) -0.0067(17) -0.0037(17)
C0AA 0.039(3) 0.033(3) 0.033(3) -0.010(2) -0.019(2) 0.001(2)
C9 0.021(2) 0.031(2) 0.029(2) -0.015(2) -0.0059(19) -0.0057(18)
C11 0.023(2) 0.034(3) 0.024(2) -0.011(2) -0.0069(19) -0.0025(19)
C12 0.022(2) 0.039(3) 0.029(2) -0.016(2) -0.0104(19) 0.0030(19)
C13 0.024(2) 0.036(3) 0.024(2) -0.018(2) -0.0042(19) -0.0051(19)
C14 0.025(2) 0.028(2) 0.029(2) -0.014(2) -0.0104(19) 0.0019(18)
C15 0.024(2) 0.033(2) 0.024(2) -0.0115(19) -0.0104(19) -0.0039(19)
C17 0.028(2) 0.041(3) 0.025(2) -0.011(2) -0.005(2) -0.014(2)
C18 0.035(3) 0.077(4) 0.033(3) -0.030(3) 0.003(2) -0.012(3)
C20 0.032(2) 0.028(2) 0.038(3) -0.017(2) -0.019(2) 0.004(2)
N4 0.043(3) 0.053(3) 0.049(3) -0.014(2) -0.018(2) 0.001(2)
C22 0.030(2) 0.033(3) 0.031(3) -0.017(2) -0.007(2) -0.003(2)
C23 0.026(2) 0.023(2) 0.025(2) -0.0082(19) -0.0024(19) -0.0062(18)
C24 0.031(2) 0.029(2) 0.023(2) -0.0087(19) -0.004(2) -0.0031(19)
C25 0.025(2) 0.027(2) 0.021(2) -0.0083(19) 0.0024(18) -0.0014(18)
C26 0.024(2) 0.035(3) 0.029(3) -0.014(2) -0.005(2) 0.0015(19)
C27 0.030(2) 0.026(2) 0.023(2) -0.0114(19) -0.0046(19) -0.0031(19)
C28 0.026(2) 0.037(3) 0.024(2) -0.013(2) -0.0003(19) -0.004(2)
C29 0.072(4) 0.025(3) 0.026(3) -0.003(2) 0.001(3) 0.009(3)
C30 0.042(3) 0.053(4) 0.032(3) -0.015(3) 0.009(2) -0.009(3)
C31 0.050(3) 0.026(3) 0.032(3) -0.005(2) 0.006(2) -0.002(2)
C32 0.036(3) 0.043(3) 0.043(3) -0.024(3) -0.014(2) 0.007(2)
C33 0.044(3) 0.040(3) 0.047(3) -0.024(3) -0.022(3) 0.008(2)
C34 0.034(3) 0.024(2) 0.028(2) -0.011(2) -0.003(2) -0.003(2)
C19A 0.025(3) 0.083(4) 0.040(3) -0.029(3) 0.003(2) -0.019(3)
C10B 0.041(3) 0.031(3) 0.038(3) -0.009(2) -0.002(2) -0.009(2)
C16C 0.028(2) 0.038(3) 0.024(2) -0.015(2) -0.011(2) 0.003(2)
La1 0.01661(12) 0.01570(12) 0.01307(12) -0.00449(9) -0.00281(9) -0.00208(9)
La2 0.01630(12) 0.01700(13) 0.01806(13) -0.00596(10) -0.00237(9) -0.00514(9)
Li1 0.025(4) 0.025(4) 0.034(4) -0.011(3) -0.011(3) -0.001(3)
N1 0.0202(18) 0.036(2) 0.0209(19) -0.0152(16) -0.0058(15) -0.0022(16)
N2 0.029(2) 0.045(2) 0.031(2) -0.0207(19) -0.0112(18) -0.0045(18)
N3 0.0254(19) 0.027(2) 0.0243(19) -0.0127(16) -0.0101(16) 0.0005(15)
C4 0.0149(19) 0.028(2) 0.0150(19) -0.0125(17) -0.0084(16) 0.0005(16)
N5 0.028(2) 0.0218(19) 0.0205(19) -0.0055(15) -0.0013(16) 0.0009(15)
N6 0.045(3) 0.041(3) 0.030(2) -0.017(2) -0.011(2) 0.021(2)
N7 0.028(2) 0.029(2) 0.026(2) -0.0136(17) -0.0041(17) -0.0016(16)
N8 0.049(3) 0.028(2) 0.029(2) -0.0150(17) -0.0114(19) -0.0008(18)
O1 0.0259(16) 0.0241(16) 0.0191(15) -0.0002(12) -0.0066(13) -0.0125(13)
O2 0.0254(16) 0.0329(17) 0.0247(16) -0.0096(14) -0.0079(13) -0.0124(13)
O3 0.0318(17) 0.0242(16) 0.0153(15) -0.0092(12) -0.0047(13) 0.0033(13)
O4 0.0283(16) 0.0197(15) 0.0253(16) -0.0070(13) -0.0004(13) -0.0111(13)
O5 0.0198(15) 0.0258(16) 0.0220(16) -0.0031(13) -0.0009(12) 0.0009(12)
O6 0.0168(14) 0.0217(15) 0.0161(14) -0.0084(12) -0.0028(11) -0.0017(11)
O7 0.0167(14) 0.0199(15) 0.0193(14) -0.0062(12) -0.0033(12) -0.0040(11)
O8 0.0218(15) 0.0295(17) 0.0170(15) -0.0073(13) -0.0020(12) -0.0016(13)
O9 0.0295(17) 0.0217(16) 0.0289(17) -0.0093(13) 0.0023(14) 0.0010(13)
O10 0.0201(15) 0.0206(15) 0.0357(18) -0.0077(13) -0.0083(13) -0.0045(12)
O11 0.0397(19) 0.0288(17) 0.0323(18) -0.0151(14) -0.0047(15) -0.0140(15)
O12 0.0200(15) 0.0403(18) 0.0176(15) -0.0037(13) -0.0065(12) -0.0110(13)
O13 0.0195(14) 0.0241(15) 0.0145(14) -0.0061(12) -0.0019(12) 0.0003(12)
O14 0.0205(15) 0.0197(15) 0.0263(16) -0.0013(12) -0.0087(13) -0.0065(12)
O15 0.0263(16) 0.0233(16) 0.0269(16) -0.0109(13) -0.0103(13) -0.0022(12)
O16 0.0240(16) 0.0411(19) 0.0316(18) -0.0147(15) -0.0129(14) 0.0015(14)
O17 0.0244(16) 0.0296(17) 0.0210(15) -0.0096(13) -0.0027(13) -0.0053(13)
O18 0.0266(17) 0.042(2) 0.0286(18) -0.0156(15) 0.0039(14) -0.0056(15)
O19 0.0196(15) 0.0241(16) 0.0238(16) -0.0054(13) -0.0060(12) -0.0072(12)
O20 0.0414(19) 0.0242(16) 0.0237(16) -0.0111(13) -0.0036(14) -0.0072(14)
O21 0.0286(16) 0.0285(17) 0.0167(15) -0.0021(13) -0.0021(13) -0.0073(13)
O22 0.0194(15) 0.0257(16) 0.0314(17) -0.0162(14) -0.0021(13) -0.0063(12)
O23 0.0198(16) 0.0311(18) 0.053(2) -0.0226(16) -0.0061(15) 0.0003(13)
O24 0.0413(19) 0.0197(16) 0.0232(16) -0.0084(13) -0.0111(14) 0.0020(13)
O25 0.0213(15) 0.0293(17) 0.0313(17) -0.0074(14) -0.0077(13) -0.0119(13)
O26 0.0291(17) 0.0275(17) 0.0223(16) -0.0096(13) -0.0061(13) 0.0040(13)
O27 0.0384(18) 0.0320(18) 0.0231(16) -0.0120(14) -0.0077(14) -0.0114(14)
O28 0.0218(15) 0.0285(17) 0.0304(17) -0.0170(14) 0.0032(13) -0.0126(13)
O29 0.051(2) 0.036(2) 0.038(2) -0.0024(16) -0.0172(18) 0.0006(17)
O30 0.042(2) 0.036(2) 0.053(2) -0.0233(17) -0.0200(18) -0.0040(16)
O31 0.0316(18) 0.039(2) 0.047(2) -0.0252(17) -0.0089(16) 0.0055(15)
O32 0.0261(18) 0.069(3) 0.053(2) -0.037(2) -0.0111(17) -0.0039(17)
O33 0.0243(16) 0.0256(17) 0.0325(18) -0.0063(14) -0.0015(14) 0.0006(13)
O34 0.0259(16) 0.0344(18) 0.0338(18) -0.0167(15) -0.0128(14) -0.0001(14)
O35 0.0381(18) 0.0255(17) 0.0354(18) -0.0127(14) -0.0198(15) 0.0018(14)
P1 0.0192(5) 0.0176(5) 0.0141(5) -0.0049(4) -0.0038(4) -0.0058(4)
P2 0.0155(5) 0.0157(5) 0.0148(5) -0.0043(4) -0.0026(4) -0.0034(4)
P3 0.0168(5) 0.0197(5) 0.0135(5) -0.0044(4) -0.0034(4) -0.0045(4)
P4 0.0173(5) 0.0171(5) 0.0171(5) -0.0064(4) -0.0015(4) -0.0027(4)
P5 0.0204(5) 0.0178(5) 0.0155(5) -0.0050(4) -0.0029(4) -0.0059(4)
P6 0.0185(5) 0.0213(5) 0.0195(5) -0.0070(4) -0.0068(4) -0.0033(4)
P7 0.0169(5) 0.0183(5) 0.0213(5) -0.0094(4) -0.0041(4) -0.0022(4)
P8 0.0197(5) 0.0208(5) 0.0179(5) -0.0089(4) -0.0033(4) -0.0053(4)
P9 0.0196(5) 0.0238(6) 0.0232(6) -0.0091(5) -0.0070(5) -0.0017(4)
P10 0.0285(6) 0.0239(6) 0.0314(6) -0.0117(5) -0.0100(5) -0.0001(5)
O36 0.0296(17) 0.0382(19) 0.0288(17) -0.0073(15) -0.0089(14) -0.0091(14)
O37 0.066(3) 0.068(3) 0.037(2) -0.016(2) -0.018(2) 0.006(2)
O38 0.046(3) 0.112(5) 0.179(6) -0.097(5) -0.040(4) 0.019(3)

loop_
_atom_type_symbol
_atom_type_description
_atom_type_scat_dispersion_real
_atom_type_scat_dispersion_imag
_atom_type_scat_source
C C 0.0033 0.0016 'International Tables Vol C Tables 4.2.6.8 and 6.1.1.4'
H H 0.0000 0.0000 'International Tables Vol C Tables 4.2.6.8 and 6.1.1.4'
N N 0.0061 0.0033 'International Tables Vol C Tables 4.2.6.8 and 6.1.1.4'
O O 0.0106 0.0060 'International Tables Vol C Tables 4.2.6.8 and 6.1.1.4'
P P 0.1023 0.0942 'International Tables Vol C Tables 4.2.6.8 and 6.1.1.4'
La La -0.2871 2.4523 'International Tables Vol C Tables 4.2.6.8 and 6.1.1.4'
Li Li -0.0003 0.0001 'International Tables Vol C Tables 4.2.6.8 and 6.1.1.4'

loop_
_geom_angle_atom_site_label_1
_geom_angle_atom_site_label_2
_geom_angle_atom_site_label_3
_geom_angle
_geom_angle_site_symmetry_1
_geom_angle_site_symmetry_3
_geom_angle_publ_flag
C2 C1 P1 109.6(3) . . ?
C2 C1 P2 110.2(3) . . ?
O4 C1 C2 107.6(3) . . ?
O4 C1 P1 111.5(3) . . ?
O4 C1 P2 110.6(3) . . ?
P1 C1 P2 107.4(2) . . ?
C1AA C3 P3 108.2(3) . . ?
C1AA C3 P4 110.3(3) . . ?
O11 C3 C1AA 107.3(3) . . ?
O11 C3 P3 110.9(3) . . ?
O11 C3 P4 110.1(3) . . ?
P4 C3 P3 110.1(2) . . ?
C2AA C5 P5 112.9(3) . . ?
C2AA C5 P6 112.5(3) . . ?
O18 C5 C2AA 106.2(4) . . ?
O18 C5 P5 105.4(3) . . ?
O18 C5 P6 110.1(3) . . ?
P6 C5 P5 109.4(2) . . ?
C0AA C7 P7 111.5(3) . . ?
C0AA C7 P8 112.0(3) . . ?
O25 C7 C0AA 107.7(3) . . ?
O25 C7 P7 108.1(3) . . ?
O25 C7 P8 109.1(3) . . ?
P7 C7 P8 108.5(2) . . ?
C10B C9 P9 110.6(3) . . ?
C10B C9 P10 109.6(3) . . ?
O32 C9 C10B 106.3(4) . . ?
O32 C9 P9 110.8(3) . . ?
O32 C9 P10 106.5(3) . . ?
P10 C9 P9 112.7(2) . . ?
C12 C11 C11 122.6(5) . 2_566 ?
C16C C11 C11 120.2(5) . 2_566 ?
C16C C11 C12 117.2(4) . . ?
C13 C12 C11 120.4(4) . . ?
C12 C13 N1 118.6(4) . . ?
C14 C13 C12 122.7(4) . . ?
C14 C13 N1 118.5(4) . . ?
C13 C14 C15 116.7(4) . . ?
C14 C15 N3 119.7(4) . . ?
C16C C15 C14 122.3(4) . . ?
C16C C15 N3 118.0(4) . . ?
N2 C17 N1 108.2(4) . . ?
C19A C18 N2 107.1(5) . . ?
N4 C20 N3 106.3(4) . . ?
C20 N4 C4 107.4(4) . . ?
C4 C22 N3 108.1(4) . . ?
C24 C23 C23 121.6(5) . 2_675 ?
C28 C23 C23 120.8(5) . 2_675 ?
C28 C23 C24 117.6(4) . . ?
C25 C24 C23 120.3(4) . . ?
C24 C25 C26 122.5(4) . . ?
C24 C25 N5 121.3(4) . . ?
C26 C25 N5 116.2(4) . . ?
C27 C26 C25 117.5(4) . . ?
C26 C27 C28 121.2(4) . . ?
C26 C27 N7 118.4(4) . . ?
C28 C27 N7 120.4(4) . . ?
C27 C28 C23 120.6(4) . . ?
N6 C29 N5 109.0(5) . . ?
C31 C30 N6 107.1(5) . . ?
C30 C31 N5 107.2(5) . . ?
C33 C32 N7 106.7(4) . . ?
C32 C33 N8 107.3(5) . . ?
N8 C34 N7 108.3(4) . . ?
C18 C19A N1 106.0(5) . . ?
C15 C16C C11 120.7(4) . . ?
O1 La1 O6 94.06(9) . 2_567 ?
O1 La1 O7 72.10(9) . . ?
O1 La1 O15 130.14(9) . . ?
O3 La1 O1 116.57(10) 2_567 . ?
O3 La1 O6 71.67(9) 2_567 2_567 ?
O3 La1 O7 75.30(9) 2_567 . ?
O3 La1 O8 136.51(10) 2_567 . ?
O3 La1 O13 147.06(9) 2_567 . ?
O3 La1 O15 76.89(10) 2_567 . ?
O3 La1 O19 89.35(10) 2_567 . ?
O6 La1 O7 133.07(9) 2_567 . ?
O6 La1 O15 134.14(9) 2_567 . ?
O7 La1 O15 65.47(9) . . ?
O8 La1 O1 78.49(9) . . ?
O8 La1 O6 151.24(9) . 2_567 ?
O8 La1 O7 71.35(9) . . ?
O8 La1 O15 64.32(9) . . ?
O13 La1 O1 72.56(9) . . ?
O13 La1 O6 76.25(9) . 2_567 ?
O13 La1 O7 134.96(9) . . ?
O13 La1 O8 75.01(9) . . ?
O13 La1 O15 123.24(9) . . ?
O19 La1 O1 148.23(9) . . ?
O19 La1 O6 76.16(9) . 2_567 ?
O19 La1 O7 135.91(9) . . ?
O19 La1 O8 95.56(10) . . ?
O19 La1 O13 75.76(9) . . ?
O19 La1 O15 70.89(9) . . ?
O10 La2 O14 75.86(9) . . ?
O10 La2 O21 102.13(10) . . ?
O10 La2 O22 80.03(10) . . ?
O10 La2 O24 151.16(10) . 2_676 ?
O10 La2 O26 90.55(10) . 2_676 ?
O10 La2 O28 132.24(10) . . ?
O14 La2 O24 76.19(10) . 2_676 ?
O21 La2 O14 76.85(10) . . ?
O21 La2 O22 139.49(10) . . ?
O21 La2 O24 78.16(10) . 2_676 ?
O21 La2 O26 142.57(10) . 2_676 ?
O21 La2 O28 79.03(10) . . ?
O22 La2 O14 140.42(9) . . ?
O22 La2 O24 118.72(10) . 2_676 ?
O22 La2 O26 77.03(10) . 2_676 ?
O26 La2 O14 72.35(10) 2_676 . ?
O26 La2 O24 74.30(9) 2_676 2_676 ?
O28 La2 O14 146.57(10) . . ?
O28 La2 O22 70.96(9) . . ?
O28 La2 O24 76.47(10) . 2_676 ?
O28 La2 O26 117.58(10) . 2_676 ?
O7 Li1 O8 94.6(3) . . ?
O7 Li1 O15 91.4(3) . . ?
O15 Li1 O8 85.5(3) . . ?
O34 Li1 O7 118.5(4) . . ?
O34 Li1 O8 122.5(4) . . ?
O34 Li1 O15 133.8(4) . . ?
C17 N1 C13 125.1(4) . . ?
C17 N1 C19A 108.9(4) . . ?
C19A N1 C13 125.8(4) . . ?
C17 N2 C18 109.7(4) . . ?
C20 N3 C15 126.1(4) . . ?
C22 N3 C15 125.2(4) . . ?
C22 N3 C20 108.6(4) . . ?
C22 C4 N4 109.6(4) . . ?
C29 N5 C25 123.6(4) . . ?
C29 N5 C31 107.7(4) . . ?
C31 N5 C25 128.1(4) . . ?
C29 N6 C30 109.0(4) . . ?
C32 N7 C27 126.5(4) . . ?
C34 N7 C27 125.3(4) . . ?
C34 N7 C32 108.1(4) . . ?
C34 N8 C33 109.6(4) . . ?
P1 O1 La1 106.88(15) . . ?
P1 O3 La1 145.05(18) . 2_567 ?
P2 O6 La1 133.58(15) . 2_567 ?
Li1 O7 La1 86.3(2) . . ?
P2 O7 La1 130.31(15) . . ?
P2 O7 Li1 143.4(3) . . ?
Li1 O8 La1 84.4(2) . . ?
P4 O8 La1 141.17(17) . . ?
P4 O8 Li1 134.2(3) . . ?
P4 O10 La2 141.59(17) . . ?
P3 O13 La1 141.01(16) . . ?
P3 O14 La2 135.35(16) . . ?
Li1 O15 La1 84.5(2) . . ?
P6 O15 La1 129.14(16) . . ?
P6 O15 Li1 144.9(3) . . ?
P5 O19 La1 141.95(17) . . ?
P5 O21 La2 140.49(19) . . ?
P7 O22 La2 139.67(17) . . ?
P7 O24 La2 138.11(18) . 2_676 ?
P8 O26 La2 142.03(18) . 2_676 ?
P8 O28 La2 139.94(17) . . ?
P9 O34 Li1 113.4(3) . . ?
O1 P1 C1 109.70(18) . . ?
O1 P1 O2 109.79(17) . . ?
O1 P1 O3 110.10(17) . . ?
O2 P1 C1 107.81(18) . . ?
O3 P1 C1 107.15(17) . . ?
O3 P1 O2 112.20(17) . . ?
O5 P2 C1 108.14(18) . . ?
O6 P2 C1 107.40(17) . . ?
O6 P2 O5 106.22(16) . . ?
O7 P2 C1 106.97(17) . . ?
O7 P2 O5 112.24(16) . . ?
O7 P2 O6 115.58(16) . . ?
O12 P3 C3 105.93(18) . . ?
O13 P3 C3 109.32(18) . . ?
O13 P3 O12 105.58(16) . . ?
O14 P3 C3 109.74(18) . . ?
O14 P3 O12 110.78(16) . . ?
O14 P3 O13 115.05(17) . . ?
O8 P4 C3 109.03(18) . . ?
O8 P4 O9 109.85(17) . . ?
O9 P4 C3 106.17(19) . . ?
O10 P4 C3 107.85(18) . . ?
O10 P4 O8 114.42(18) . . ?
O10 P4 O9 109.18(18) . . ?
O19 P5 C5 108.69(18) . . ?
O19 P5 O20 110.86(17) . . ?
O20 P5 C5 108.72(19) . . ?
O21 P5 C5 106.54(19) . . ?
O21 P5 O19 114.98(17) . . ?
O21 P5 O20 106.83(18) . . ?
O15 P6 C5 105.47(18) . . ?
O15 P6 O16 108.74(18) . . ?
O16 P6 C5 106.17(19) . . ?
O17 P6 C5 107.83(19) . . ?
O17 P6 O15 117.62(17) . . ?
O17 P6 O16 110.33(18) . . ?
O22 P7 C7 109.31(18) . . ?
O22 P7 O23 105.22(17) . . ?
O22 P7 O24 116.12(18) . . ?
O23 P7 C7 108.56(19) . . ?
O24 P7 C7 106.74(18) . . ?
O24 P7 O23 110.73(19) . . ?
O26 P8 C7 106.56(18) . . ?
O26 P8 O27 112.87(18) . . ?
O26 P8 O28 115.78(19) . . ?
O27 P8 C7 106.46(18) . . ?
O28 P8 C7 107.48(18) . . ?
O28 P8 O27 107.20(17) . . ?
O33 P9 C9 107.32(19) . . ?
O34 P9 C9 108.71(18) . . ?
O34 P9 O33 111.67(19) . . ?
O35 P9 C9 106.0(2) . . ?
O35 P9 O33 113.05(19) . . ?
O35 P9 O34 109.82(18) . . ?
O29 P10 C9 101.3(2) . . ?
O30 P10 C9 111.3(2) . . ?
O30 P10 O29 109.8(2) . . ?
O30 P10 O31 116.1(2) . . ?
O31 P10 C9 109.6(2) . . ?
O31 P10 O29 107.5(2) . . ?

loop_
_geom_bond_atom_site_label_1
_geom_bond_atom_site_label_2
_geom_bond_distance
_geom_bond_site_symmetry_2
_geom_bond_publ_flag
C1 C2 1.518(6) . ?
C1 O4 1.446(5) . ?
C1 P1 1.835(4) . ?
C1 P2 1.843(4) . ?
C3 C1AA 1.517(6) . ?
C3 O11 1.448(5) . ?
C3 P3 1.841(4) . ?
C3 P4 1.832(4) . ?
C5 C2AA 1.526(6) . ?
C5 O18 1.453(5) . ?
C5 P5 1.859(4) . ?
C5 P6 1.841(4) . ?
C7 C0AA 1.526(6) . ?
C7 O25 1.455(5) . ?
C7 P7 1.834(4) . ?
C7 P8 1.844(4) . ?
C9 C10B 1.531(7) . ?
C9 O32 1.425(5) . ?
C9 P9 1.853(4) . ?
C9 P10 1.845(5) . ?
C11 C11 1.480(9) 2_566 ?
C11 C12 1.399(6) . ?
C11 C16C 1.393(6) . ?
C12 C13 1.382(6) . ?
C13 C14 1.370(6) . ?
C13 N1 1.444(5) . ?
C14 C15 1.382(6) . ?
C15 C16C 1.381(6) . ?
C15 N3 1.430(6) . ?
C17 N1 1.322(6) . ?
C17 N2 1.311(6) . ?
C18 C19A 1.347(8) . ?
C18 N2 1.366(7) . ?
C20 N4 1.349(6) . ?
C20 N3 1.371(6) . ?
N4 C4 1.360(6) . ?
C22 N3 1.339(6) . ?
C22 C4 1.304(6) . ?
C23 C23 1.496(9) 2_675 ?
C23 C24 1.403(6) . ?
C23 C28 1.395(6) . ?
C24 C25 1.366(6) . ?
C25 C26 1.381(7) . ?
C25 N5 1.445(6) . ?
C26 C27 1.381(6) . ?
C27 C28 1.391(6) . ?
C27 N7 1.439(6) . ?
C29 N5 1.321(6) . ?
C29 N6 1.302(7) . ?
C30 C31 1.334(7) . ?
C30 N6 1.348(7) . ?
C31 N5 1.362(6) . ?
C32 C33 1.337(7) . ?
C32 N7 1.390(6) . ?
C33 N8 1.361(6) . ?
C34 N7 1.328(6) . ?
C34 N8 1.314(6) . ?
C19A N1 1.389(6) . ?
La1 O1 2.560(3) . ?
La1 O3 2.412(3) 2_567 ?
La1 O6 2.560(3) 2_567 ?
La1 O7 2.562(3) . ?
La1 O8 2.534(3) . ?
La1 O13 2.524(3) . ?
La1 O15 2.623(3) . ?
La1 O19 2.477(3) . ?
La2 O10 2.427(3) . ?
La2 O14 2.559(3) . ?
La2 O21 2.440(3) . ?
La2 O22 2.473(3) . ?
La2 O24 2.560(3) 2_676 ?
La2 O26 2.476(3) 2_676 ?
La2 O28 2.473(3) . ?
Li1 O7 1.957(8) . ?
Li1 O8 2.085(8) . ?
Li1 O15 1.960(8) . ?
Li1 O34 1.914(8) . ?
O1 P1 1.510(3) . ?
O2 P1 1.553(3) . ?
O3 P1 1.511(3) . ?
O5 P2 1.555(3) . ?
O6 P2 1.525(3) . ?
O7 P2 1.505(3) . ?
O8 P4 1.514(3) . ?
O9 P4 1.560(3) . ?
O10 P4 1.503(3) . ?
O12 P3 1.576(3) . ?
O13 P3 1.511(3) . ?
O14 P3 1.507(3) . ?
O15 P6 1.510(3) . ?
O16 P6 1.562(3) . ?
O17 P6 1.504(3) . ?
O19 P5 1.512(3) . ?
O20 P5 1.563(3) . ?
O21 P5 1.504(3) . ?
O22 P7 1.492(3) . ?
O23 P7 1.572(3) . ?
O24 P7 1.510(3) . ?
O26 P8 1.498(3) . ?
O27 P8 1.565(3) . ?
O28 P8 1.510(3) . ?
O29 P10 1.600(4) . ?
O30 P10 1.493(3) . ?
O31 P10 1.501(3) . ?
O33 P9 1.528(3) . ?
O34 P9 1.527(3) . ?
O35 P9 1.522(3) . ?
